data_7115687
loop_
_publ_author_name
'Yeong-Eun Kim'
'Jin Kim'
'Yunho Lee'

_publ_section_title
;
 Formation of a nickel carbon dioxide adduct and its transformation
 mediated by a Lewis acid
;
_journal_name_full Chem.Commun.
_journal_page_first 11458
_journal_paper_doi 10.1039/C4cc04800H
_journal_volume 50
_journal_year 2014
_chemical_formula_moiety C26H39NiO2P3
_chemical_formula_sum 'C26 H39 Ni O2 P3'
_chemical_formula_weight 535.19
_chemical_name_common (PPMeP)Ni(CO2)
_chemical_name_systematic
; 
 ? 
;
_space_group_IT_number 14
_symmetry_cell_setting monoclinic
_symmetry_space_group_name_Hall '-P 2yn'
_symmetry_space_group_name_H-M 'P 1 21/n 1'
_atom_sites_solution_hydrogens geom
_atom_sites_solution_primary direct
_atom_sites_solution_secondary difmap
_audit_creation_method SHELXL-97
_cell_angle_alpha 90.00
_cell_angle_beta 98.174(3)
_cell_angle_gamma 90.00
_cell_formula_units_Z 4
_cell_length_a 11.4995(7)
_cell_length_b 14.7887(9)
_cell_length_c 16.1942(9)
_cell_measurement_reflns_used 37127
_cell_measurement_temperature 120(2)
_cell_measurement_theta_max 30.43
_cell_measurement_theta_min 2.04
_cell_volume 2726.1(3)
_computing_cell_refinement 'Bruker APEX II'
_computing_data_collection 'Bruker APEX II'
_computing_data_reduction 'Bruker APEX II'
_computing_molecular_graphics ORTEP3
_computing_publication_material 'Bruker SHELXTL'
_computing_structure_refinement 'SHELXL-97 (Sheldrick, 1997)'
_computing_structure_solution 'SHELXS-97 (Sheldrick, 1990)'
_diffrn_ambient_temperature 120(2)
_diffrn_measured_fraction_theta_full 0.994
_diffrn_measured_fraction_theta_max 0.994
_diffrn_measurement_device_type 'CCD area detector'
_diffrn_measurement_method 'phi and omega scans'
_diffrn_radiation_monochromator graphite
_diffrn_radiation_source 'fine-focus sealed tube'
_diffrn_radiation_type MoK\a
_diffrn_radiation_wavelength 0.71073
_diffrn_reflns_av_R_equivalents 0.0347
_diffrn_reflns_av_sigmaI/netI 0.0306
_diffrn_reflns_limit_h_max 16
_diffrn_reflns_limit_h_min -14
_diffrn_reflns_limit_k_max 21
_diffrn_reflns_limit_k_min -20
_diffrn_reflns_limit_l_max 22
_diffrn_reflns_limit_l_min -22
_diffrn_reflns_number 37127
_diffrn_reflns_theta_full 30.43
_diffrn_reflns_theta_max 30.43
_diffrn_reflns_theta_min 2.04
_exptl_absorpt_coefficient_mu 0.908
_exptl_absorpt_correction_T_max 0.9309
_exptl_absorpt_correction_T_min 0.7982
_exptl_absorpt_correction_type multi-scan
_exptl_absorpt_process_details SADABS
_exptl_crystal_colour orange
_exptl_crystal_density_diffrn 1.304
_exptl_crystal_density_meas ?
_exptl_crystal_density_method 'not measured'
_exptl_crystal_description platy
_exptl_crystal_F_000 1136
_exptl_crystal_size_max 0.26
_exptl_crystal_size_mid 0.17
_exptl_crystal_size_min 0.08
_refine_diff_density_max 0.387
_refine_diff_density_min -0.339
_refine_diff_density_rms 0.068
_refine_ls_extinction_method none
_refine_ls_goodness_of_fit_ref 1.021
_refine_ls_hydrogen_treatment constr
_refine_ls_matrix_type full
_refine_ls_number_parameters 298
_refine_ls_number_reflns 8224
_refine_ls_number_restraints 0
_refine_ls_restrained_S_all 1.021
_refine_ls_R_factor_all 0.0446
_refine_ls_R_factor_gt 0.0311
_refine_ls_shift/su_max 0.001
_refine_ls_shift/su_mean 0.000
_refine_ls_structure_factor_coef Fsqd
_refine_ls_weighting_details 'calc w=1/[\s^2^(Fo^2^)+(0.0427P)^2^+0.6238P] where P=(Fo^2^+2Fc^2^)/3'
_refine_ls_weighting_scheme calc
_refine_ls_wR_factor_gt 0.0768
_refine_ls_wR_factor_ref 0.0831
_reflns_number_gt 6622
_reflns_number_total 8224
_reflns_threshold_expression >2sigma(I)
_cod_data_source_file c4cc04800h2.cif
_cod_data_source_block oa0031-1
_cod_depositor_comments
;
The following automatic conversions were performed:

'_exptl_crystal_density_meas' value 'not measured' was changed to '?'
- the value is perceived as not measured.

Automatic conversion script
Id: cif_fix_values 3008 2015-01-20 13:52:24Z robertas 
;
_cod_original_sg_symbol_H-M P2(1)/n
_cod_database_code 7115687

loop_
_symmetry_equiv_pos_as_xyz
'x, y, z'
'-x+1/2, y+1/2, -z+1/2'
'-x, -y, -z'
'x-1/2, -y-1/2, z-1/2'

loop_
_atom_site_label
_atom_site_type_symbol
_atom_site_fract_x
_atom_site_fract_y
_atom_site_fract_z
_atom_site_U_iso_or_equiv
_atom_site_adp_type
_atom_site_occupancy
_atom_site_symmetry_multiplicity
_atom_site_calc_flag
_atom_site_refinement_flags
Ni1 Ni 1.048242(15) 0.206099(12) 0.230310(11) 0.02033(5) Uani 1 1 d .
O1 O 1.20052(11) 0.14532(9) 0.38133(7) 0.0400(3) Uani 1 1 d .
O2 O 1.18924(10) 0.10522(8) 0.24429(8) 0.0354(3) Uani 1 1 d .
P1 P 0.94127(3) 0.25983(3) 0.12062(2) 0.02060(8) Uani 1 1 d .
P2 P 0.90058(3) 0.12117(3) 0.25326(2) 0.02395(9) Uani 1 1 d .
P3 P 1.12703(3) 0.33781(3) 0.25593(2) 0.01978(8) Uani 1 1 d .
C1 C 1.16289(13) 0.14537(11) 0.30710(10) 0.0274(3) Uani 1 1 d .
C2 C 0.76982(12) 0.16539(10) 0.18679(9) 0.0229(3) Uani 1 1 d .
C3 C 0.65503(13) 0.13898(11) 0.19392(10) 0.0294(3) Uani 1 1 d .
H3 H 0.6417 0.0962 0.2353 0.035 Uiso 1 1 calc R
C4 C 0.56034(14) 0.17438(12) 0.14148(11) 0.0328(4) Uani 1 1 d .
H4 H 0.4826 0.1567 0.1477 0.039 Uiso 1 1 calc R
C5 C 0.57901(14) 0.23561(12) 0.07999(11) 0.0335(4) Uani 1 1 d .
H5 H 0.5140 0.2593 0.0437 0.040 Uiso 1 1 calc R
C6 C 0.69217(14) 0.26254(11) 0.07102(10) 0.0294(3) Uani 1 1 d .
H6 H 0.7046 0.3038 0.0281 0.035 Uiso 1 1 calc R
C7 C 0.78817(12) 0.22877(10) 0.12542(9) 0.0224(3) Uani 1 1 d .
C8 C 1.03903(12) 0.41880(10) 0.18663(8) 0.0208(3) Uani 1 1 d .
C9 C 1.06056(13) 0.51165(11) 0.18902(9) 0.0258(3) Uani 1 1 d .
H9 H 1.1200 0.5358 0.2298 0.031 Uiso 1 1 calc R
C10 C 0.99567(13) 0.56891(11) 0.13217(9) 0.0273(3) Uani 1 1 d .
H10 H 1.0100 0.6322 0.1346 0.033 Uiso 1 1 calc R
C11 C 0.90984(13) 0.53382(11) 0.07171(9) 0.0266(3) Uani 1 1 d .
H11 H 0.8653 0.5733 0.0331 0.032 Uiso 1 1 calc R
C12 C 0.88886(13) 0.44171(11) 0.06731(9) 0.0247(3) Uani 1 1 d .
H12 H 0.8312 0.4180 0.0250 0.030 Uiso 1 1 calc R
C13 C 0.95247(12) 0.38325(10) 0.12515(8) 0.0211(3) Uani 1 1 d .
C14 C 0.94241(19) 0.00353(14) 0.12738(13) 0.0496(5) Uani 1 1 d .
H14A H 0.9584 -0.0583 0.1104 0.074 Uiso 1 1 calc R
H14B H 1.0114 0.0415 0.1239 0.074 Uiso 1 1 calc R
H14C H 0.8749 0.0278 0.0903 0.074 Uiso 1 1 calc R
C15 C 0.91528(15) 0.00306(11) 0.21695(12) 0.0361(4) Uani 1 1 d .
H15 H 0.9862 -0.0226 0.2520 0.043 Uiso 1 1 calc R
C16 C 0.81321(18) -0.06096(14) 0.22679(18) 0.0601(6) Uani 1 1 d .
H16A H 0.7430 -0.0419 0.1893 0.090 Uiso 1 1 calc R
H16B H 0.7972 -0.0592 0.2846 0.090 Uiso 1 1 calc R
H16C H 0.8343 -0.1227 0.2127 0.090 Uiso 1 1 calc R
C17 C 0.8207(2) 0.19948(14) 0.39059(12) 0.0487(5) Uani 1 1 d .
H17A H 0.7869 0.1911 0.4423 0.073 Uiso 1 1 calc R
H17B H 0.7649 0.2324 0.3501 0.073 Uiso 1 1 calc R
H17C H 0.8939 0.2341 0.4024 0.073 Uiso 1 1 calc R
C18 C 0.84628(14) 0.10754(12) 0.35492(10) 0.0333(4) Uani 1 1 d .
H18 H 0.7710 0.0727 0.3452 0.040 Uiso 1 1 calc R
C19 C 0.93307(18) 0.05469(17) 0.41655(13) 0.0555(6) Uani 1 1 d .
H19A H 1.0088 0.0863 0.4250 0.083 Uiso 1 1 calc R
H19B H 0.9436 -0.0060 0.3944 0.083 Uiso 1 1 calc R
H19C H 0.9027 0.0498 0.4699 0.083 Uiso 1 1 calc R
C20 C 1.00510(15) 0.40804(13) 0.37738(11) 0.0365(4) Uani 1 1 d .
H20A H 1.0000 0.4106 0.4372 0.055 Uiso 1 1 calc R
H20B H 0.9486 0.3636 0.3506 0.055 Uiso 1 1 calc R
H20C H 0.9870 0.4677 0.3525 0.055 Uiso 1 1 calc R
C21 C 1.12933(14) 0.38031(11) 0.36454(9) 0.0265(3) Uani 1 1 d .
H21 H 1.1501 0.3272 0.4019 0.032 Uiso 1 1 calc R
C22 C 1.21701(17) 0.45477(13) 0.39565(11) 0.0398(4) Uani 1 1 d .
H22A H 1.2007 0.5087 0.3608 0.060 Uiso 1 1 calc R
H22B H 1.2970 0.4337 0.3925 0.060 Uiso 1 1 calc R
H22C H 1.2095 0.4697 0.4536 0.060 Uiso 1 1 calc R
C23 C 1.36708(14) 0.29787(12) 0.27920(11) 0.0324(4) Uani 1 1 d .
H23A H 1.3499 0.2349 0.2629 0.049 Uiso 1 1 calc R
H23B H 1.3636 0.3050 0.3390 0.049 Uiso 1 1 calc R
H23C H 1.4458 0.3138 0.2675 0.049 Uiso 1 1 calc R
C24 C 1.27646(12) 0.36010(11) 0.22967(9) 0.0263(3) Uani 1 1 d .
H24 H 1.2979 0.4242 0.2445 0.032 Uiso 1 1 calc R
C25 C 1.27862(16) 0.34718(18) 0.13656(11) 0.0490(5) Uani 1 1 d .
H25A H 1.3582 0.3583 0.1239 0.073 Uiso 1 1 calc R
H25B H 1.2239 0.3898 0.1052 0.073 Uiso 1 1 calc R
H25C H 1.2551 0.2852 0.1207 0.073 Uiso 1 1 calc R
C26 C 0.95594(16) 0.23642(12) 0.01160(10) 0.0329(3) Uani 1 1 d .
H26A H 0.8964 0.2706 -0.0250 0.049 Uiso 1 1 calc R
H26B H 0.9449 0.1716 0.0006 0.049 Uiso 1 1 calc R
H26C H 1.0344 0.2545 0.0009 0.049 Uiso 1 1 calc R

loop_
_atom_site_aniso_label
_atom_site_aniso_U_11
_atom_site_aniso_U_22
_atom_site_aniso_U_33
_atom_site_aniso_U_23
_atom_site_aniso_U_13
_atom_site_aniso_U_12
Ni1 0.01945(9) 0.02015(10) 0.01991(9) 0.00124(7) -0.00228(6) 0.00092(7)
O1 0.0407(7) 0.0458(8) 0.0291(6) 0.0066(5) -0.0101(5) 0.0043(6)
O2 0.0300(6) 0.0340(7) 0.0395(6) -0.0078(5) -0.0045(5) 0.0114(5)
P1 0.02122(17) 0.02281(19) 0.01666(16) 0.00084(13) -0.00111(12) -0.00030(13)
P2 0.02186(17) 0.02271(19) 0.02534(18) 0.00587(14) -0.00330(14) -0.00100(14)
P3 0.01851(16) 0.02169(18) 0.01799(16) 0.00147(13) -0.00142(12) 0.00021(13)
C1 0.0234(7) 0.0254(8) 0.0311(8) 0.0022(6) -0.0038(6) 0.0010(6)
C2 0.0215(6) 0.0254(7) 0.0205(6) 0.0000(5) -0.0015(5) 0.0004(5)
C3 0.0240(7) 0.0331(9) 0.0304(8) 0.0046(6) 0.0019(6) -0.0024(6)
C4 0.0210(7) 0.0385(9) 0.0375(9) 0.0022(7) -0.0007(6) -0.0014(6)
C5 0.0233(7) 0.0391(9) 0.0345(8) 0.0028(7) -0.0077(6) 0.0031(7)
C6 0.0280(7) 0.0329(8) 0.0248(7) 0.0060(6) -0.0055(6) -0.0009(6)
C7 0.0224(6) 0.0236(7) 0.0198(6) -0.0003(5) -0.0021(5) -0.0002(5)
C8 0.0198(6) 0.0232(7) 0.0190(6) 0.0030(5) 0.0013(5) 0.0018(5)
C9 0.0255(7) 0.0261(8) 0.0248(7) 0.0014(6) -0.0003(5) -0.0021(6)
C10 0.0319(7) 0.0228(7) 0.0276(7) 0.0050(6) 0.0057(6) 0.0002(6)
C11 0.0284(7) 0.0288(8) 0.0225(7) 0.0076(6) 0.0030(5) 0.0055(6)
C12 0.0234(7) 0.0296(8) 0.0200(6) 0.0039(6) -0.0010(5) 0.0013(6)
C13 0.0207(6) 0.0239(7) 0.0183(6) 0.0022(5) 0.0022(5) 0.0000(5)
C14 0.0521(12) 0.0359(11) 0.0570(12) -0.0157(9) -0.0054(9) 0.0079(9)
C15 0.0306(8) 0.0230(8) 0.0520(10) 0.0005(7) -0.0040(7) 0.0015(6)
C16 0.0415(11) 0.0288(10) 0.108(2) -0.0047(11) 0.0038(12) -0.0103(8)
C17 0.0688(14) 0.0499(12) 0.0280(9) 0.0020(8) 0.0091(9) -0.0111(10)
C18 0.0309(8) 0.0396(10) 0.0278(8) 0.0150(7) -0.0016(6) -0.0050(7)
C19 0.0457(11) 0.0760(16) 0.0417(11) 0.0340(11) -0.0041(8) 0.0003(10)
C20 0.0387(9) 0.0381(10) 0.0347(9) -0.0011(7) 0.0119(7) 0.0036(7)
C21 0.0319(8) 0.0271(8) 0.0194(6) 0.0001(5) 0.0002(5) 0.0013(6)
C22 0.0424(10) 0.0439(11) 0.0305(8) -0.0104(7) -0.0036(7) -0.0050(8)
C23 0.0223(7) 0.0386(10) 0.0351(8) 0.0062(7) -0.0001(6) 0.0036(6)
C24 0.0210(6) 0.0321(8) 0.0251(7) 0.0040(6) 0.0012(5) -0.0002(6)
C25 0.0319(9) 0.0899(17) 0.0261(8) 0.0087(9) 0.0073(7) 0.0097(10)
C26 0.0417(9) 0.0344(9) 0.0228(7) -0.0038(6) 0.0057(6) -0.0009(7)

loop_
_atom_type_symbol
_atom_type_description
_atom_type_scat_dispersion_real
_atom_type_scat_dispersion_imag
_atom_type_scat_source
C C 0.0033 0.0016 'International Tables Vol C Tables 4.2.6.8 and 6.1.1.4'
H H 0.0000 0.0000 'International Tables Vol C Tables 4.2.6.8 and 6.1.1.4'
O O 0.0106 0.0060 'International Tables Vol C Tables 4.2.6.8 and 6.1.1.4'
P P 0.1023 0.0942 'International Tables Vol C Tables 4.2.6.8 and 6.1.1.4'
Ni Ni 0.3393 1.1124 'International Tables Vol C Tables 4.2.6.8 and 6.1.1.4'

loop_
_geom_angle_atom_site_label_1
_geom_angle_atom_site_label_2
_geom_angle_atom_site_label_3
_geom_angle
C1 Ni1 P1 165.89(5)
C1 Ni1 P3 93.85(5)
P1 Ni1 P3 90.030(15)
C1 Ni1 P2 95.76(5)
P1 Ni1 P2 89.191(15)
P3 Ni1 P2 143.033(17)
C1 Ni1 O2 34.70(6)
P1 Ni1 O2 131.38(3)
P3 Ni1 O2 108.04(3)
P2 Ni1 O2 99.93(4)
C1 O2 Ni1 60.00(8)
C26 P1 C13 102.22(7)
C26 P1 C7 102.39(7)
C13 P1 C7 108.11(7)
C26 P1 Ni1 127.09(6)
C13 P1 Ni1 107.75(4)
C7 P1 Ni1 108.11(5)
C2 P2 C18 101.99(7)
C2 P2 C15 104.62(7)
C18 P2 C15 103.67(8)
C2 P2 Ni1 106.63(5)
C18 P2 Ni1 125.56(6)
C15 P2 Ni1 112.23(6)
C8 P3 C24 101.02(7)
C8 P3 C21 106.76(7)
C24 P3 C21 105.46(7)
C8 P3 Ni1 106.84(5)
C24 P3 Ni1 119.46(6)
C21 P3 Ni1 115.71(5)
O1 C1 O2 135.11(15)
O1 C1 Ni1 139.51(13)
O2 C1 Ni1 85.30(9)
C3 C2 C7 118.95(13)
C3 C2 P2 123.73(12)
C7 C2 P2 117.31(10)
C4 C3 C2 120.89(15)
C3 C4 C5 119.95(15)
C4 C5 C6 120.41(14)
C5 C6 C7 119.86(15)
C6 C7 C2 119.89(13)
C6 C7 P1 124.01(12)
C2 C7 P1 116.08(10)
C9 C8 C13 119.53(13)
C9 C8 P3 122.89(11)
C13 C8 P3 117.42(11)
C10 C9 C8 120.37(14)
C9 C10 C11 120.07(15)
C12 C11 C10 120.38(14)
C11 C12 C13 120.15(14)
C12 C13 C8 119.48(13)
C12 C13 P1 124.14(11)
C8 C13 P1 116.10(10)
C14 C15 C16 111.37(17)
C14 C15 P2 109.66(13)
C16 C15 P2 116.22(14)
C17 C18 C19 110.71(17)
C17 C18 P2 110.35(12)
C19 C18 P2 111.46(13)
C20 C21 C22 110.31(14)
C20 C21 P3 109.31(11)
C22 C21 P3 118.28(12)
C25 C24 C23 109.74(14)
C25 C24 P3 110.49(11)
C23 C24 P3 110.90(11)

loop_
_geom_bond_atom_site_label_1
_geom_bond_atom_site_label_2
_geom_bond_distance
Ni1 C1 1.9040(15)
Ni1 P1 2.1631(4)
Ni1 P3 2.1633(4)
Ni1 P2 2.1860(4)
Ni1 O2 2.1912(11)
O1 C1 1.2184(18)
O2 C1 1.2517(19)
P1 C26 1.8302(16)
P1 C13 1.8306(15)
P1 C7 1.8319(15)
P2 C2 1.8404(14)
P2 C18 1.8528(17)
P2 C15 1.8584(18)
P3 C8 1.8426(14)
P3 C24 1.8574(15)
P3 C21 1.8644(15)
C2 C3 1.397(2)
C2 C7 1.404(2)
C3 C4 1.385(2)
C4 C5 1.385(2)
C5 C6 1.388(2)
C6 C7 1.4027(19)
C8 C9 1.395(2)
C8 C13 1.4060(19)
C9 C10 1.388(2)
C10 C11 1.388(2)
C11 C12 1.383(2)
C12 C13 1.4018(19)
C14 C15 1.526(3)
C15 C16 1.534(3)
C17 C18 1.522(3)
C18 C19 1.523(2)
C20 C21 1.529(2)
C21 C22 1.529(2)
C23 C24 1.529(2)
C24 C25 1.524(2)
